data_1541709
loop_
_publ_author_name
'Masciocchi, N.'
'Sironi, A.'
'd'Alfonso, G.'
'Garavaglia, L.'

_publ_section_title
;
 Complete structural characterization by ab initio x-ray powder
 diffraction of ((Re (mue-H) (C O)4)n) and ((Re (mue-H) (C O)4)6),
 inorganic analogues of polyethylene and cyclohexane
;
_journal_name_full 'Angew. Chem. Int. ed.'
_journal_page_first 4478
_journal_page_last 4480
_journal_volume 39
_journal_year 2000
_chemical_formula_sum 'C4 H O4 Re'
_chemical_name_systematic '(H (Re (C O)4))'
_space_group_IT_number 144
_symmetry_space_group_name_Hall 'P 31'
_symmetry_space_group_name_H-M 'P 31'
_cell_angle_alpha 90
_cell_angle_beta 90
_cell_angle_gamma 120
_cell_formula_units_Z 9
_cell_length_a 14.9733
_cell_length_b 14.9733
_cell_length_c 6.9984
_cell_volume 1358.828
_citation_journal_id_ASTM ACIEF5
_cod_data_source_file Masciocchi_ACIEF5_2000_243.cif
_cod_data_source_block C4H1O4Re1
_cod_original_formula_sum 'C4 H1 O4 Re1'
_cod_database_code 1541709

loop_
_symmetry_equiv_pos_as_xyz
x,y,z
-y,x-y,z+1/3
-x+y,-x,z+2/3

loop_
_atom_site_label
_atom_site_type_symbol
_atom_site_fract_x
_atom_site_fract_y
_atom_site_fract_z
_atom_site_occupancy
_atom_site_U_iso_or_equiv
C4 C+2 -0.0027 -0.1603 0.9279 1 0.0
O7 O-2 0.9132 0.5201 0.531 1 0.0
O12 O-2 0.0861 0.4558 0.32 1 0.0
O10 O-2 0.1236 0.7426 0.106 1 0.0
C3 C+2 0.1442 -0.0515 0.6507 1 0.0
O3 O-2 0.1718 -0.075 0.516 1 0.0
C6 C+2 0.8242 0.2884 0.8035 1 0.0
O4 O-2 -0.0601 -0.2444 0.969 1 0.0
O5 O-2 0.8444 0.2345 0.301 1 0.0
H3 H 0.334 0.6607 0.539 1 0.0
C12 C+2 0.1431 0.5416 0.35 1 0.0
O1 O-2 0.2493 -0.0091 1.142 1 0.0
C5 C+2 0.8009 0.2528 0.4157 1 0.0
C8 C+2 0.6347 0.1525 0.654 1 0.0
H1 H -0.003 -0.0079 1.044 1 0.0
O6 O-2 0.8648 0.2711 0.926 1 0.0
O8 O-2 0.5803 0.0644 0.663 1 0.0
C9 C+2 0.1687 0.6945 0.602 1 0.0
Re3 Re 0.2476 0.6859 0.3872 1 0.0
O11 O-2 0.411 0.9155 0.454 1 0.0
H2 H 0.666 0.3182 0.804 1 0.0
C7 C+2 0.8418 0.4398 0.558 1 0.0
C1 C+2 0.1926 -0.0083 1.0315 1 0.0
O9 O-2 0.1241 0.7074 0.722 1 0.0
C2 C+2 0.1716 0.1306 0.7999 1 0.0
C11 C+2 0.3516 0.8304 0.4246 1 0.0
C10 C+2 0.172 0.7269 0.215 1 0.0
O2 O-2 0.2197 0.2144 0.747 1 0.0
Re2 Re 0.7363 0.297 0.6067 1 0.0
Re1 Re 0.0851 -0.0149 0.8645 1 0.0
